data_7150354
loop_
_publ_author_name
'Takasawa, Ryoichi'
'Yoshikawa, Isao'
'Araki, Koji'

_publ_section_title
;
 Use of an adjustable soft segment as an effective molecular design for
 crystal engineering of hydrogen-bonded tape motifs.
;
_journal_issue 8
_journal_name_full 'Organic &amp; biomolecular chemistry'
_journal_page_first 1125
_journal_page_last 1132
_journal_paper_doi 10.1039/b315769e
_journal_volume 2
_journal_year 2004
_chemical_formula_moiety 'C24 H45 N5 O7 Si2'
_chemical_formula_sum 'C24 H45 N5 O7 Si2'
_chemical_formula_weight 571.83
_chemical_name_common 2',3'-O-bis(tert-butyldimethylsilyl)-guanosine
_chemical_name_systematic
;
2',3'-O-bis(tert-butyldimethylsilyl)-guanosine
;
_space_group_IT_number 5
_symmetry_cell_setting monoclinic
_symmetry_space_group_name_Hall 'C 2y'
_symmetry_space_group_name_H-M 'C 1 2 1'
_atom_sites_solution_hydrogens geom
_atom_sites_solution_primary direct
_atom_sites_solution_secondary difmap
_audit_creation_method SHELXL-97
_cell_angle_alpha 90.00
_cell_angle_beta 116.838(2)
_cell_angle_gamma 90.00
_cell_formula_units_Z 4
_cell_length_a 17.3260(4)
_cell_length_b 11.3690(3)
_cell_length_c 17.3950(4)
_cell_measurement_reflns_used 11879
_cell_measurement_temperature 100(2)
_cell_measurement_theta_max 73.19
_cell_measurement_theta_min 4.83
_cell_volume 3057.38(14)
_computing_cell_refinement Scalepack
_computing_data_collection 'MacScience Xpress'
_computing_data_reduction 'Denzo and Scalepack'
_computing_molecular_graphics maXus
_computing_structure_refinement 'SHELXL-97 (Sheldrick, 1997)'
_computing_structure_solution 'SHELXS-97 (Sheldrick, 1990)'
_diffrn_ambient_temperature 100(2)
_diffrn_measured_fraction_theta_full 0.821
_diffrn_measured_fraction_theta_max 0.821
_diffrn_measurement_device_type 'MacScience DIPLabo'
_diffrn_measurement_method IP
_diffrn_radiation_monochromator graphite
_diffrn_radiation_source 'fine-focus sealed tube'
_diffrn_radiation_type CuK\a
_diffrn_radiation_wavelength 1.54184
_diffrn_reflns_av_R_equivalents 0.032
_diffrn_reflns_av_sigmaI/netI 0.0199
_diffrn_reflns_limit_h_max 21
_diffrn_reflns_limit_h_min -21
_diffrn_reflns_limit_k_max 9
_diffrn_reflns_limit_k_min -13
_diffrn_reflns_limit_l_max 20
_diffrn_reflns_limit_l_min -21
_diffrn_reflns_number 11879
_diffrn_reflns_theta_full 73.19
_diffrn_reflns_theta_max 73.19
_diffrn_reflns_theta_min 4.83
_exptl_absorpt_coefficient_mu 1.455
_exptl_absorpt_correction_T_max 0.8407
_exptl_absorpt_correction_T_min 0.6398
_exptl_absorpt_correction_type integration
_exptl_crystal_colour colourless
_exptl_crystal_density_diffrn 1.242
_exptl_crystal_density_method 'not measured'
_exptl_crystal_description plate-like
_exptl_crystal_F_000 1232
_exptl_crystal_size_max 0.50
_exptl_crystal_size_mid 0.21
_exptl_crystal_size_min 0.16
_refine_diff_density_max 0.433
_refine_diff_density_min -0.430
_refine_diff_density_rms 0.059
_refine_ls_abs_structure_details 'Flack H D (1983), Acta Cryst. A39, 876-881'
_refine_ls_abs_structure_Flack 0.23(4)
_refine_ls_extinction_method none
_refine_ls_goodness_of_fit_ref 1.085
_refine_ls_hydrogen_treatment mixed
_refine_ls_matrix_type full
_refine_ls_number_parameters 344
_refine_ls_number_reflns 3592
_refine_ls_number_restraints 1
_refine_ls_restrained_S_all 1.085
_refine_ls_R_factor_all 0.0534
_refine_ls_R_factor_gt 0.0533
_refine_ls_shift/su_max 0.001
_refine_ls_shift/su_mean 0.000
_refine_ls_structure_factor_coef Fsqd
_refine_ls_weighting_details 'calc w=1/[\s^2^(Fo^2^)+(0.0918P)^2^+4.6277P] where P=(Fo^2^+2Fc^2^)/3'
_refine_ls_weighting_scheme calc
_refine_ls_wR_factor_gt 0.1414
_refine_ls_wR_factor_ref 0.1415
_reflns_number_gt 3581
_reflns_number_total 3592
_reflns_threshold_expression >2sigma(I)
_cod_data_source_file b315769e.txt
_cod_data_source_block 2c+AcOH
_cod_original_cell_volume 3057.38(13)
_cod_original_sg_symbol_H-M C2
_cod_database_code 7150354

loop_
_symmetry_equiv_pos_as_xyz
'x, y, z'
'-x, y, -z'
'x+1/2, y+1/2, z'
'-x+1/2, y+1/2, -z'

loop_
_atom_site_label
_atom_site_type_symbol
_atom_site_fract_x
_atom_site_fract_y
_atom_site_fract_z
_atom_site_U_iso_or_equiv
_atom_site_adp_type
_atom_site_occupancy
_atom_site_symmetry_multiplicity
_atom_site_calc_flag
_atom_site_refinement_flags
_atom_site_disorder_assembly
_atom_site_disorder_group
C4 C 1.0812(2) 0.9033(3) 0.93131(19) 0.0195(7) Uani 1 1 d . . .
C2 C 1.1209(2) 1.0901(3) 0.9697(2) 0.0213(7) Uani 1 1 d . . .
C8 C 1.0830(2) 0.7121(3) 0.9092(2) 0.0205(7) Uani 1 1 d . . .
H8 H 1.0633 0.6338 0.8930 0.025 Uiso 1 1 calc R . .
C6 C 1.2340(2) 0.9440(3) 0.9930(2) 0.0201(7) Uani 1 1 d . . .
C5 C 1.1641(2) 0.8632(3) 0.9581(2) 0.0205(7) Uani 1 1 d . . .
C11 C 0.88943(19) 0.7558(4) 0.77127(19) 0.0213(7) Uani 1 1 d . . .
H11 H 0.9260 0.6971 0.7598 0.026 Uiso 1 1 calc R . .
C14 C 0.8435(2) 0.6452(4) 0.8598(2) 0.0249(7) Uani 1 1 d . . .
H14 H 0.7980 0.6543 0.8798 0.030 Uiso 1 1 calc R . .
C10 C 0.9356(2) 0.7982(3) 0.8651(2) 0.0207(7) Uani 1 1 d . . .
H10 H 0.9118 0.8764 0.8699 0.025 Uiso 1 1 calc R . .
C16 C 0.8695(3) 0.5183(4) 0.8676(3) 0.0372(10) Uani 1 1 d . . .
H16A H 0.9022 0.4964 0.9292 0.045 Uiso 1 1 calc R . .
H16B H 0.8174 0.4679 0.8411 0.045 Uiso 1 1 calc R . .
C13 C 0.8093(2) 0.6962(3) 0.7689(2) 0.0231(7) Uani 1 1 d . . .
H13 H 0.7880 0.6324 0.7246 0.028 Uiso 1 1 calc R . .
C30 C 0.4871(2) 0.8810(5) 0.6456(3) 0.0480(12) Uani 1 1 d . . .
H30A H 0.4679 0.8346 0.5926 0.072 Uiso 1 1 calc R . .
H30B H 0.4579 0.9576 0.6321 0.072 Uiso 1 1 calc R . .
H30C H 0.4726 0.8391 0.6866 0.072 Uiso 1 1 calc R . .
C21 C 0.8435(3) 0.8048(4) 0.5409(2) 0.0332(9) Uani 1 1 d . . .
C29 C 0.6161(3) 0.9709(5) 0.7681(3) 0.0462(12) Uani 1 1 d . . .
H29A H 0.6785 0.9844 0.7923 0.069 Uiso 1 1 calc R . .
H29B H 0.6034 0.9276 0.8099 0.069 Uiso 1 1 calc R . .
H29C H 0.5858 1.0466 0.7553 0.069 Uiso 1 1 calc R . .
C28 C 0.5857(2) 0.8994(4) 0.6856(2) 0.0347(9) Uani 1 1 d . . .
C26 C 0.6069(3) 0.6617(5) 0.6101(3) 0.0432(11) Uani 1 1 d . . .
H26A H 0.6198 0.7044 0.5683 0.065 Uiso 1 1 calc R . .
H26B H 0.5447 0.6459 0.5849 0.065 Uiso 1 1 calc R . .
H26C H 0.6387 0.5872 0.6248 0.065 Uiso 1 1 calc R . .
C27 C 0.6167(3) 0.6705(5) 0.7888(3) 0.0446(12) Uani 1 1 d . . .
H27A H 0.6348 0.7177 0.8413 0.067 Uiso 1 1 calc R . .
H27B H 0.6484 0.5959 0.8029 0.067 Uiso 1 1 calc R . .
H27C H 0.5545 0.6548 0.7642 0.067 Uiso 1 1 calc R . .
C19 C 0.8863(3) 1.0462(4) 0.6289(3) 0.0401(10) Uani 1 1 d . . .
H19A H 0.8240 1.0610 0.6049 0.060 Uiso 1 1 calc R . .
H19B H 0.9075 1.0751 0.5888 0.060 Uiso 1 1 calc R . .
H19C H 0.9165 1.0871 0.6842 0.060 Uiso 1 1 calc R . .
C20 C 1.0248(2) 0.8513(5) 0.6916(3) 0.0379(10) Uani 1 1 d . . .
H20A H 1.0333 0.7661 0.6998 0.057 Uiso 1 1 calc R . .
H20B H 1.0558 0.8911 0.7472 0.057 Uiso 1 1 calc R . .
H20C H 1.0470 0.8786 0.6520 0.057 Uiso 1 1 calc R . .
C31 C 0.6087(3) 0.9668(4) 0.6213(3) 0.0393(10) Uani 1 1 d . . .
H31A H 0.5884 0.9220 0.5676 0.059 Uiso 1 1 calc R . .
H31B H 0.6715 0.9770 0.6464 0.059 Uiso 1 1 calc R . .
H31C H 0.5806 1.0441 0.6093 0.059 Uiso 1 1 calc R . .
C23 C 0.7489(3) 0.8360(6) 0.5044(4) 0.0676(19) Uani 1 1 d . . .
H36 H 0.7278 0.8163 0.5465 0.101 Uiso 1 1 calc R . .
H37 H 0.7161 0.7915 0.4512 0.101 Uiso 1 1 calc R . .
H38 H 0.7414 0.9205 0.4919 0.101 Uiso 1 1 calc R . .
C24 C 0.8556(4) 0.6710(5) 0.5576(4) 0.0702(19) Uani 1 1 d . . .
H39 H 0.9171 0.6513 0.5815 0.105 Uiso 1 1 calc R . .
H40 H 0.8234 0.6286 0.5033 0.105 Uiso 1 1 calc R . .
H41 H 0.8338 0.6482 0.5986 0.105 Uiso 1 1 calc R . .
C22 C 0.8759(5) 0.8365(9) 0.4756(3) 0.102(3) Uani 1 1 d . . .
H42 H 0.9373 0.8160 0.4988 0.153 Uiso 1 1 calc R . .
H43 H 0.8685 0.9211 0.4638 0.153 Uiso 1 1 calc R . .
H44 H 0.8427 0.7928 0.4221 0.153 Uiso 1 1 calc R . .
C33 C 0.8736(2) 0.1886(4) 0.8259(2) 0.0291(8) Uani 1 1 d . . .
C32 C 0.7800(3) 0.2198(4) 0.7786(3) 0.0461(12) Uani 1 1 d . . .
H32A H 0.7568 0.2321 0.8200 0.069 Uiso 1 1 calc R . .
H32B H 0.7484 0.1558 0.7393 0.069 Uiso 1 1 calc R . .
H32C H 0.7734 0.2921 0.7455 0.069 Uiso 1 1 calc R . .
N7 N 1.16540(17) 0.7436(3) 0.94426(17) 0.0211(6) Uani 1 1 d . . .
N3 N 1.05500(17) 1.0153(3) 0.93479(17) 0.0207(6) Uani 1 1 d . . .
N9 N 1.02912(16) 0.8067(3) 0.89909(16) 0.0181(6) Uani 1 1 d . . .
N1 N 1.20546(18) 1.0574(3) 0.99865(18) 0.0214(6) Uani 1 1 d . . .
H1 H 1.2451 1.1121 1.0228 0.026 Uiso 1 1 calc R . .
N2 N 1.10435(19) 1.2040(3) 0.9788(2) 0.0264(7) Uani 1 1 d . . .
H2A H 1.0507 1.2276 0.9619 0.032 Uiso 1 1 calc R . .
H2B H 1.1472 1.2546 1.0018 0.032 Uiso 1 1 calc R . .
O6 O 1.31173(15) 0.9254(2) 1.01756(16) 0.0275(6) Uani 1 1 d . . .
O12 O 0.87009(16) 0.8507(3) 0.71476(15) 0.0290(6) Uani 1 1 d . . .
O14 O 0.74456(14) 0.7813(2) 0.75204(14) 0.0257(6) Uani 1 1 d . . .
O15 O 0.91764(15) 0.7151(3) 0.91451(14) 0.0265(6) Uani 1 1 d . . .
O17 O 0.9224(2) 0.5012(3) 0.8247(2) 0.0469(8) Uani 1 1 d . . .
H17 H 0.9374 0.4303 0.8288 0.070 Uiso 1 1 calc R . .
O34 O 0.93214(17) 0.2581(3) 0.83850(18) 0.0346(6) Uani 1 1 d . . .
O35 O 0.88765(17) 0.0804(3) 0.85404(18) 0.0316(6) Uani 1 1 d . . .
H35 H 0.9412 0.0679 0.8799 0.047 Uiso 1 1 calc R . .
Si25 Si 0.64019(6) 0.75252(10) 0.70927(6) 0.0274(3) Uani 1 1 d . . .
Si18 Si 0.90706(6) 0.88550(10) 0.64564(6) 0.0266(2) Uani 1 1 d . . .

loop_
_atom_site_aniso_label
_atom_site_aniso_U_11
_atom_site_aniso_U_22
_atom_site_aniso_U_33
_atom_site_aniso_U_23
_atom_site_aniso_U_13
_atom_site_aniso_U_12
C4 0.0184(15) 0.0202(18) 0.0129(13) 0.0006(13) 0.0008(12) -0.0009(13)
C2 0.0138(15) 0.0259(19) 0.0175(15) 0.0009(14) 0.0011(12) 0.0004(13)
C8 0.0159(14) 0.0251(18) 0.0140(14) 0.0012(13) 0.0010(12) 0.0033(13)
C6 0.0141(15) 0.0239(19) 0.0162(14) 0.0008(14) 0.0016(12) -0.0001(13)
C5 0.0145(15) 0.025(2) 0.0170(14) -0.0011(14) 0.0023(12) 0.0011(13)
C11 0.0155(14) 0.0293(19) 0.0156(14) 0.0016(14) 0.0038(11) -0.0015(15)
C14 0.0198(16) 0.028(2) 0.0227(16) 0.0001(15) 0.0061(13) -0.0031(14)
C10 0.0141(14) 0.0262(18) 0.0168(14) 0.0008(14) 0.0027(12) 0.0001(14)
C16 0.045(2) 0.032(2) 0.043(2) 0.009(2) 0.027(2) 0.004(2)
C13 0.0200(16) 0.0270(19) 0.0178(15) -0.0015(14) 0.0044(13) -0.0024(14)
C30 0.0189(19) 0.059(3) 0.055(3) 0.015(3) 0.0067(18) 0.008(2)
C21 0.0302(19) 0.041(2) 0.0245(17) -0.0050(17) 0.0091(15) -0.0058(18)
C29 0.049(3) 0.049(3) 0.038(2) -0.002(2) 0.017(2) 0.016(2)
C28 0.0221(18) 0.050(3) 0.0259(17) 0.0011(19) 0.0051(14) 0.0020(18)
C26 0.029(2) 0.049(3) 0.033(2) -0.007(2) -0.0021(17) -0.008(2)
C27 0.0248(18) 0.068(4) 0.037(2) 0.013(2) 0.0098(17) -0.007(2)
C19 0.033(2) 0.038(3) 0.042(2) 0.009(2) 0.0098(18) 0.0014(19)
C20 0.029(2) 0.051(3) 0.033(2) 0.002(2) 0.0135(17) -0.0032(19)
C31 0.036(2) 0.038(2) 0.036(2) 0.007(2) 0.0091(17) 0.0037(19)
C23 0.032(2) 0.074(4) 0.057(3) -0.030(3) -0.015(2) 0.009(3)
C24 0.074(4) 0.046(3) 0.050(3) -0.019(3) -0.008(3) 0.009(3)
C22 0.110(5) 0.172(9) 0.038(3) -0.042(4) 0.046(3) -0.088(6)
C33 0.0278(19) 0.025(2) 0.0254(17) -0.0010(16) 0.0042(15) 0.0036(16)
C32 0.031(2) 0.036(3) 0.046(2) 0.000(2) -0.0045(19) 0.0055(19)
N7 0.0150(12) 0.0225(16) 0.0183(12) -0.0007(12) 0.0010(10) 0.0010(12)
N3 0.0167(13) 0.0216(16) 0.0184(12) -0.0027(12) 0.0031(11) -0.0005(12)
N9 0.0130(12) 0.0207(15) 0.0160(12) -0.0008(11) 0.0026(10) -0.0004(11)
N1 0.0133(13) 0.0229(17) 0.0206(13) 0.0010(12) 0.0013(11) 0.0003(11)
N2 0.0190(14) 0.0211(16) 0.0329(16) -0.0027(13) 0.0062(12) -0.0003(12)
O6 0.0145(11) 0.0319(14) 0.0285(12) -0.0010(12) 0.0031(10) -0.0005(11)
O12 0.0210(11) 0.0388(16) 0.0214(11) 0.0115(11) 0.0044(9) 0.0029(11)
O14 0.0134(10) 0.0344(16) 0.0210(11) 0.0000(11) 0.0005(9) 0.0002(10)
O15 0.0179(11) 0.0393(16) 0.0156(10) 0.0051(11) 0.0017(9) -0.0047(11)
O17 0.056(2) 0.0335(18) 0.070(2) 0.0107(16) 0.0452(18) 0.0110(15)
O34 0.0296(13) 0.0275(15) 0.0393(15) 0.0042(13) 0.0091(11) 0.0000(12)
O35 0.0224(13) 0.0262(14) 0.0357(14) -0.0014(12) 0.0039(11) 0.0023(11)
Si25 0.0161(4) 0.0398(6) 0.0190(4) 0.0016(4) 0.0014(3) -0.0033(4)
Si18 0.0226(5) 0.0319(6) 0.0199(4) 0.0033(4) 0.0047(4) -0.0023(4)

loop_
_atom_type_symbol
_atom_type_description
_atom_type_scat_dispersion_real
_atom_type_scat_dispersion_imag
_atom_type_scat_source
C C 0.0181 0.0091 'International Tables Vol C Tables 4.2.6.8 and 6.1.1.4'
H H 0.0000 0.0000 'International Tables Vol C Tables 4.2.6.8 and 6.1.1.4'
N N 0.0311 0.0180 'International Tables Vol C Tables 4.2.6.8 and 6.1.1.4'
O O 0.0492 0.0322 'International Tables Vol C Tables 4.2.6.8 and 6.1.1.4'
Si Si 0.2541 0.3302 'International Tables Vol C Tables 4.2.6.8 and 6.1.1.4'

loop_
_geom_angle_atom_site_label_1
_geom_angle_atom_site_label_2
_geom_angle_atom_site_label_3
_geom_angle
_geom_angle_site_symmetry_1
_geom_angle_site_symmetry_3
_geom_angle_publ_flag
N3 C4 N9 126.6(3) . . ?
N3 C4 C5 127.9(3) . . ?
N9 C4 C5 105.5(3) . . ?
N3 C2 N2 118.9(3) . . ?
N3 C2 N1 123.4(3) . . ?
N2 C2 N1 117.7(3) . . ?
N7 C8 N9 111.9(3) . . ?
O6 C6 N1 119.9(3) . . ?
O6 C6 C5 128.7(4) . . ?
N1 C6 C5 111.4(3) . . ?
C4 C5 N7 111.4(3) . . ?
C4 C5 C6 119.4(3) . . ?
N7 C5 C6 129.2(3) . . ?
O12 C11 C13 113.4(3) . . ?
O12 C11 C10 110.5(3) . . ?
C13 C11 C10 101.5(3) . . ?
O15 C14 C16 109.2(3) . . ?
O15 C14 C13 106.6(3) . . ?
C16 C14 C13 114.8(3) . . ?
O15 C10 N9 108.1(3) . . ?
O15 C10 C11 106.7(3) . . ?
N9 C10 C11 113.8(3) . . ?
O17 C16 C14 108.7(3) . . ?
O14 C13 C11 109.3(3) . . ?
O14 C13 C14 112.1(3) . . ?
C11 C13 C14 102.5(3) . . ?
C23 C21 C22 109.1(5) . . ?
C23 C21 C24 109.8(5) . . ?
C22 C21 C24 108.1(6) . . ?
C23 C21 Si18 109.9(3) . . ?
C22 C21 Si18 110.8(3) . . ?
C24 C21 Si18 109.1(3) . . ?
C29 C28 C30 109.8(4) . . ?
C29 C28 C31 108.9(4) . . ?
C30 C28 C31 109.6(3) . . ?
C29 C28 Si25 110.1(3) . . ?
C30 C28 Si25 108.9(3) . . ?
C31 C28 Si25 109.4(3) . . ?
O34 C33 O35 122.8(4) . . ?
O34 C33 C32 123.4(4) . . ?
O35 C33 C32 113.8(4) . . ?
C8 N7 C5 104.3(3) . . ?
C2 N3 C4 112.5(3) . . ?
C4 N9 C8 106.8(3) . . ?
C4 N9 C10 128.8(3) . . ?
C8 N9 C10 124.3(3) . . ?
C2 N1 C6 125.3(3) . . ?
C11 O12 Si18 130.7(2) . . ?
C13 O14 Si25 124.5(2) . . ?
C10 O15 C14 110.1(2) . . ?
O14 Si25 C27 109.13(16) . . ?
O14 Si25 C26 110.21(17) . . ?
C27 Si25 C26 109.3(2) . . ?
O14 Si25 C28 105.32(17) . . ?
C27 Si25 C28 110.7(2) . . ?
C26 Si25 C28 112.1(2) . . ?
O12 Si18 C20 110.33(16) . . ?
O12 Si18 C19 103.85(19) . . ?
C20 Si18 C19 111.6(2) . . ?
O12 Si18 C21 109.80(17) . . ?
C20 Si18 C21 111.2(2) . . ?
C19 Si18 C21 109.8(2) . . ?

loop_
_geom_bond_atom_site_label_1
_geom_bond_atom_site_label_2
_geom_bond_distance
_geom_bond_site_symmetry_2
_geom_bond_publ_flag
C4 N3 1.362(5) . ?
C4 N9 1.370(4) . ?
C4 C5 1.372(5) . ?
C2 N3 1.330(4) . ?
C2 N2 1.352(5) . ?
C2 N1 1.369(4) . ?
C8 N7 1.323(4) . ?
C8 N9 1.383(4) . ?
C6 O6 1.233(4) . ?
C6 N1 1.399(5) . ?
C6 C5 1.420(5) . ?
C5 N7 1.383(5) . ?
C11 O12 1.395(4) . ?
C11 C13 1.529(5) . ?
C11 C10 1.535(4) . ?
C14 O15 1.443(4) . ?
C14 C16 1.499(6) . ?
C14 C13 1.531(5) . ?
C10 O15 1.404(4) . ?
C10 N9 1.456(4) . ?
C16 O17 1.433(5) . ?
C13 O14 1.408(4) . ?
C30 C28 1.541(5) . ?
C21 C23 1.509(6) . ?
C21 C22 1.519(6) . ?
C21 C24 1.546(8) . ?
C21 Si18 1.887(4) . ?
C29 C28 1.522(6) . ?
C28 C31 1.548(6) . ?
C28 Si25 1.870(5) . ?
C26 Si25 1.865(5) . ?
C27 Si25 1.859(4) . ?
C19 Si18 1.859(5) . ?
C20 Si18 1.864(4) . ?
C33 O34 1.225(5) . ?
C33 O35 1.305(5) . ?
C33 C32 1.493(5) . ?
O12 Si18 1.646(3) . ?
O14 Si25 1.648(2) . ?

loop_
_cod_related_entry_id
_cod_related_entry_database
_cod_related_entry_code
1 ChemSpider 21188969
